data_4071754
loop_
_publ_author_name
'Chandrasekhar, Vadapalli'
'Singh, Puja'

_publ_section_title
;
 Trapping a Discrete [R2Sn(\m-OH)SnR2] Motif. Synthesis and Structural
 Characterization of [{(Phen)(NO3)Me2Sn(\m-OH)SnMe2(NO3)(Phen)}{NO3}]
 (Phen = 1,10-Phenanthroline)
;
_journal_issue 16
_journal_name_full Organometallics
_journal_page_first 4083
_journal_paper_doi 10.1021/om800359b
_journal_volume 27
_journal_year 2008
_chemical_formula_moiety 'C28 H29 N7 O10 Sn2'
_chemical_formula_sum 'C28 H29 N7 O10 Sn2'
_chemical_formula_weight 860.96
_chemical_name_common 'organotin nitrate'
_chemical_name_systematic
;
 ?
;
_space_group_IT_number 2
_symmetry_cell_setting triclinic
_symmetry_space_group_name_Hall '-P 1'
_symmetry_space_group_name_H-M 'P -1'
_atom_sites_solution_hydrogens geom
_atom_sites_solution_primary direct
_atom_sites_solution_secondary difmap
_audit_creation_method SHELXL-97
_cell_angle_alpha 90.1210(10)
_cell_angle_beta 98.3850(10)
_cell_angle_gamma 101.5990(10)
_cell_formula_units_Z 2
_cell_length_a 11.0753(7)
_cell_length_b 12.0391(8)
_cell_length_c 12.0906(8)
_cell_measurement_reflns_used 7014
_cell_measurement_temperature 273(2)
_cell_measurement_theta_max 28.30
_cell_measurement_theta_min 2.35
_cell_volume 1561.50(18)
_computing_cell_refinement 'Bruker SMART'
_computing_data_collection 'Bruker SMART'
_computing_data_reduction 'Bruker SAINT'
_computing_molecular_graphics 'Bruker SHELXTL'
_computing_publication_material 'Bruker SHELXTL'
_computing_structure_refinement 'Bruker SHELXTL'
_computing_structure_solution 'Bruker SHELXTL'
_diffrn_ambient_temperature 273(2)
_diffrn_measured_fraction_theta_full 0.979
_diffrn_measured_fraction_theta_max 0.979
_diffrn_measurement_device_type 'CCD area detector'
_diffrn_measurement_method 'phi and omega scans'
_diffrn_radiation_monochromator graphite
_diffrn_radiation_source 'sealed tube'
_diffrn_radiation_type MoK\a
_diffrn_radiation_wavelength 0.71073
_diffrn_reflns_av_R_equivalents 0.0144
_diffrn_reflns_av_sigmaI/netI 0.0290
_diffrn_reflns_limit_h_max 11
_diffrn_reflns_limit_h_min -13
_diffrn_reflns_limit_k_max 14
_diffrn_reflns_limit_k_min -13
_diffrn_reflns_limit_l_max 12
_diffrn_reflns_limit_l_min -14
_diffrn_reflns_number 8060
_diffrn_reflns_theta_full 25.03
_diffrn_reflns_theta_max 25.03
_diffrn_reflns_theta_min 4.14
_exptl_absorpt_coefficient_mu 1.668
_exptl_absorpt_correction_T_max 0.8509
_exptl_absorpt_correction_T_min 0.7315
_exptl_absorpt_correction_type empirical
_exptl_crystal_colour 'pale pink'
_exptl_crystal_density_diffrn 1.831
_exptl_crystal_density_method 'not measured'
_exptl_crystal_description block
_exptl_crystal_F_000 852
_exptl_crystal_size_max 0.20
_exptl_crystal_size_mid 0.10
_exptl_crystal_size_min 0.10
_refine_diff_density_max 0.600
_refine_diff_density_min -0.472
_refine_diff_density_rms 0.093
_refine_ls_extinction_method none
_refine_ls_goodness_of_fit_ref 1.086
_refine_ls_hydrogen_treatment mixed
_refine_ls_matrix_type full
_refine_ls_number_parameters 432
_refine_ls_number_reflns 5403
_refine_ls_number_restraints 0
_refine_ls_restrained_S_all 1.086
_refine_ls_R_factor_all 0.0258
_refine_ls_R_factor_gt 0.0242
_refine_ls_shift/su_max 0.001
_refine_ls_shift/su_mean 0.000
_refine_ls_structure_factor_coef Fsqd
_refine_ls_weighting_details 'calc w=1/[\s^2^(Fo^2^)+(0.0238P)^2^+3.4324P] where P=(Fo^2^+2Fc^2^)/3'
_refine_ls_weighting_scheme calc
_refine_ls_wR_factor_gt 0.0624
_refine_ls_wR_factor_ref 0.0665
_reflns_number_gt 5159
_reflns_number_total 5403
_reflns_threshold_expression >2sigma(I)
_cod_data_source_file om800359b-file002.cif
_cod_data_source_block 16mayfm
_cod_depositor_comments
;
The following automatic conversions were performed:

'_symmetry_cell_setting' value 'Triclinic' changed to 'triclinic'
according to /home/saulius/struct/CIF-dictionaries/cif_core.dic
dictionary named 'cif_core.dic' version 2.4.1 from 2010-06-29.

Automatic conversion script
Id: cif_fix_values 1715 2011-07-08 13:25:40Z adriana 
;
_cod_original_sg_symbol_H-M P-1
_cod_database_code 4071754

loop_
_symmetry_equiv_pos_as_xyz
'x, y, z'
'-x, -y, -z'

loop_
_atom_site_label
_atom_site_type_symbol
_atom_site_fract_x
_atom_site_fract_y
_atom_site_fract_z
_atom_site_U_iso_or_equiv
_atom_site_adp_type
_atom_site_occupancy
_atom_site_symmetry_multiplicity
_atom_site_calc_flag
_atom_site_refinement_flags
O1 O 0.1987(2) 0.23335(18) 0.21740(18) 0.0149(5) Uani 1 1 d .
Sn1 Sn 0.055056(19) 0.198898(17) 0.324400(17) 0.01383(7) Uani 1 1 d .
Sn2 Sn 0.246017(19) 0.287051(17) 0.058489(17) 0.01346(7) Uani 1 1 d .
N3 N 0.3352(2) 0.2703(2) -0.1154(2) 0.0161(6) Uani 1 1 d .
O8 O 0.4032(2) 0.1534(2) 0.30501(19) 0.0254(5) Uani 1 1 d .
O5 O -0.1109(2) 0.0286(2) 0.3307(2) 0.0251(5) Uani 1 1 d .
O6 O -0.1031(2) -0.14190(19) 0.2777(2) 0.0259(5) Uani 1 1 d .
O2 O 0.1879(2) 0.45751(19) 0.12734(19) 0.0228(5) Uani 1 1 d .
N2 N -0.0604(3) 0.2384(2) 0.4737(2) 0.0175(6) Uani 1 1 d .
N1 N 0.1483(2) 0.3739(2) 0.4151(2) 0.0153(5) Uani 1 1 d .
O9 O 0.4364(2) 0.2963(2) 0.4238(2) 0.0269(6) Uani 1 1 d .
N5 N -0.0663(2) -0.0377(2) 0.2742(2) 0.0180(6) Uani 1 1 d .
N4 N 0.2817(2) 0.1039(2) 0.0332(2) 0.0150(5) Uani 1 1 d .
O7 O 0.0168(2) 0.0051(2) 0.2190(2) 0.0279(6) Uani 1 1 d .
O4 O 0.2500(3) 0.4937(2) -0.0329(2) 0.0287(6) Uani 1 1 d .
C12 C 0.2829(3) 0.5567(3) 0.5517(3) 0.0205(7) Uani 1 1 d .
H12 H 0.3284 0.6180 0.5968 0.025 Uiso 1 1 calc R
N7 N 0.4610(3) 0.2049(3) 0.3947(2) 0.0241(7) Uani 1 1 d .
C23 C 0.4117(3) 0.1435(3) -0.2320(3) 0.0176(7) Uani 1 1 d .
N6 N 0.2129(3) 0.5291(2) 0.0514(2) 0.0216(6) Uani 1 1 d .
C21 C 0.3321(3) 0.0789(3) -0.0583(3) 0.0155(6) Uani 1 1 d .
O3 O 0.2005(3) 0.6266(2) 0.0623(2) 0.0378(7) Uani 1 1 d .
C19 C 0.3200(3) -0.1141(3) -0.0041(3) 0.0187(7) Uani 1 1 d .
H19 H 0.3336 -0.1869 -0.0149 0.022 Uiso 1 1 calc R
C16 C 0.0330(3) 0.4404(3) 0.7190(3) 0.0221(7) Uani 1 1 d .
H16 H 0.0071 0.4551 0.7863 0.027 Uiso 1 1 calc R
C28 C 0.4347(3) 0.0320(3) -0.2506(3) 0.0198(7) Uani 1 1 d .
H28 H 0.4687 0.0165 -0.3134 0.024 Uiso 1 1 calc R
C11 C 0.1777(3) 0.4866(3) 0.5864(3) 0.0185(7) Uani 1 1 d .
C24 C 0.4358(3) 0.2312(3) -0.3076(3) 0.0211(7) Uani 1 1 d .
H24 H 0.4696 0.2193 -0.3716 0.025 Uiso 1 1 calc R
C13 C 0.3174(3) 0.5337(3) 0.4516(3) 0.0200(7) Uani 1 1 d .
H13 H 0.3863 0.5794 0.4276 0.024 Uiso 1 1 calc R
C27 C 0.4074(3) -0.0497(3) -0.1774(3) 0.0185(7) Uani 1 1 d .
H27 H 0.4237 -0.1211 -0.1902 0.022 Uiso 1 1 calc R
C4 C 0.4321(3) 0.3646(3) 0.1245(3) 0.0214(7) Uani 1 1 d .
H4A H 0.4590 0.4300 0.0823 0.032 Uiso 1 1 calc R
H4B H 0.4854 0.3115 0.1197 0.032 Uiso 1 1 calc R
H4C H 0.4360 0.3873 0.2013 0.032 Uiso 1 1 calc R
C8 C -0.0385(3) 0.3489(3) 0.6468(3) 0.0176(7) Uani 1 1 d .
C9 C 0.0014(3) 0.3258(3) 0.5453(3) 0.0156(6) Uani 1 1 d .
C17 C 0.2498(3) 0.0205(3) 0.1019(3) 0.0173(7) Uani 1 1 d .
H17 H 0.2142 0.0364 0.1637 0.021 Uiso 1 1 calc R
C25 C 0.4085(3) 0.3343(3) -0.2854(3) 0.0231(7) Uani 1 1 d .
H25 H 0.4230 0.3930 -0.3346 0.028 Uiso 1 1 calc R
C20 C 0.3536(3) -0.0298(3) -0.0800(3) 0.0167(7) Uani 1 1 d .
C15 C 0.1368(3) 0.5052(3) 0.6910(3) 0.0209(7) Uani 1 1 d .
H15 H 0.1830 0.5630 0.7401 0.025 Uiso 1 1 calc R
C3 C 0.0670(3) 0.2472(3) -0.0357(3) 0.0198(7) Uani 1 1 d .
H3A H 0.0182 0.2993 -0.0153 0.030 Uiso 1 1 calc R
H3B H 0.0275 0.1713 -0.0208 0.030 Uiso 1 1 calc R
H3C H 0.0736 0.2528 -0.1138 0.030 Uiso 1 1 calc R
C7 C -0.1475(3) 0.2778(3) 0.6729(3) 0.0222(7) Uani 1 1 d .
H7A H -0.1761 0.2892 0.7398 0.027 Uiso 1 1 calc R
C14 C 0.2479(3) 0.4402(3) 0.3853(3) 0.0176(7) Uani 1 1 d .
H14 H 0.2728 0.4243 0.3178 0.021 Uiso 1 1 calc R
C22 C 0.3614(3) 0.1672(3) -0.1362(3) 0.0148(6) Uani 1 1 d .
O10 O 0.5426(3) 0.1647(3) 0.4525(3) 0.0489(9) Uani 1 1 d .
C26 C 0.3585(3) 0.3508(3) -0.1880(3) 0.0199(7) Uani 1 1 d .
H26 H 0.3410 0.4214 -0.1740 0.024 Uiso 1 1 calc R
C6 C -0.2102(3) 0.1929(3) 0.6003(3) 0.0215(7) Uani 1 1 d .
H6A H -0.2832 0.1466 0.6159 0.026 Uiso 1 1 calc R
C10 C 0.1113(3) 0.3969(3) 0.5147(3) 0.0154(6) Uani 1 1 d .
C5 C -0.1636(3) 0.1752(3) 0.5007(3) 0.0211(7) Uani 1 1 d .
H5 H -0.2074 0.1164 0.4516 0.025 Uiso 1 1 calc R
C18 C 0.2672(3) -0.0893(3) 0.0857(3) 0.0181(7) Uani 1 1 d .
H18 H 0.2432 -0.1453 0.1356 0.022 Uiso 1 1 calc R
C2 C 0.1616(3) 0.1161(3) 0.4435(3) 0.0205(7) Uani 1 1 d .
H2A H 0.1073 0.0680 0.4866 0.031 Uiso 1 1 calc R
H2B H 0.2196 0.1716 0.4924 0.031 Uiso 1 1 calc R
H2C H 0.2065 0.0711 0.4059 0.031 Uiso 1 1 calc R
C1 C -0.0763(3) 0.2487(3) 0.2022(3) 0.0190(7) Uani 1 1 d .
H1A H -0.0934 0.1969 0.1388 0.028 Uiso 1 1 calc R
H1B H -0.0439 0.3238 0.1794 0.028 Uiso 1 1 calc R
H1C H -0.1519 0.2482 0.2325 0.028 Uiso 1 1 calc R
H31 H 0.261(4) 0.220(3) 0.249(3) 0.016(10) Uiso 1 1 d .

loop_
_atom_site_aniso_label
_atom_site_aniso_U_11
_atom_site_aniso_U_22
_atom_site_aniso_U_33
_atom_site_aniso_U_23
_atom_site_aniso_U_13
_atom_site_aniso_U_12
O1 0.0150(12) 0.0179(12) 0.0130(11) 0.0015(9) 0.0036(9) 0.0047(9)
Sn1 0.01668(12) 0.01258(12) 0.01317(12) 0.00000(8) 0.00465(9) 0.00348(8)
Sn2 0.01677(12) 0.01218(12) 0.01261(12) -0.00024(8) 0.00497(8) 0.00376(8)
N3 0.0173(14) 0.0157(14) 0.0162(14) -0.0008(11) 0.0030(11) 0.0048(11)
O8 0.0271(13) 0.0349(14) 0.0162(12) -0.0077(10) -0.0002(10) 0.0133(11)
O5 0.0323(14) 0.0180(12) 0.0279(13) -0.0028(10) 0.0120(11) 0.0068(10)
O6 0.0306(14) 0.0151(12) 0.0302(14) -0.0032(10) 0.0037(11) 0.0011(10)
O2 0.0351(14) 0.0160(12) 0.0201(12) 0.0036(9) 0.0101(11) 0.0075(10)
N2 0.0203(14) 0.0165(14) 0.0171(14) 0.0005(11) 0.0047(11) 0.0055(11)
N1 0.0189(14) 0.0150(13) 0.0142(13) 0.0021(10) 0.0054(11) 0.0066(11)
O9 0.0325(14) 0.0204(13) 0.0275(14) -0.0053(10) 0.0043(11) 0.0045(11)
N5 0.0163(14) 0.0219(15) 0.0162(14) -0.0051(11) 0.0031(11) 0.0044(11)
N4 0.0161(13) 0.0150(13) 0.0144(13) -0.0006(10) 0.0041(11) 0.0031(10)
O7 0.0281(14) 0.0257(13) 0.0304(14) -0.0003(11) 0.0138(11) 0.0000(11)
O4 0.0415(15) 0.0304(14) 0.0188(13) -0.0002(10) 0.0136(11) 0.0118(12)
C12 0.0262(18) 0.0142(16) 0.0200(17) -0.0034(13) 0.0011(14) 0.0035(13)
N7 0.0191(15) 0.0361(18) 0.0191(15) -0.0030(13) 0.0033(12) 0.0102(13)
C23 0.0156(16) 0.0222(17) 0.0163(16) 0.0002(13) 0.0032(13) 0.0063(13)
N6 0.0314(16) 0.0163(15) 0.0197(15) 0.0004(11) 0.0062(12) 0.0091(12)
C21 0.0135(15) 0.0188(16) 0.0146(16) -0.0025(12) 0.0021(12) 0.0040(12)
O3 0.0621(19) 0.0214(14) 0.0382(16) 0.0049(11) 0.0203(14) 0.0191(13)
C19 0.0179(16) 0.0147(16) 0.0227(17) -0.0027(13) -0.0005(13) 0.0041(13)
C16 0.035(2) 0.0214(17) 0.0142(16) 0.0001(13) 0.0050(14) 0.0142(15)
C28 0.0180(16) 0.0241(18) 0.0183(17) -0.0071(13) 0.0056(13) 0.0046(13)
C11 0.0225(17) 0.0142(16) 0.0204(17) 0.0001(13) 0.0010(14) 0.0093(13)
C24 0.0211(17) 0.0301(19) 0.0139(16) 0.0007(13) 0.0083(13) 0.0055(14)
C13 0.0219(17) 0.0170(17) 0.0213(17) 0.0009(13) 0.0037(14) 0.0039(13)
C27 0.0189(16) 0.0147(16) 0.0235(17) -0.0032(13) 0.0055(14) 0.0056(13)
C4 0.0182(17) 0.0220(17) 0.0225(18) -0.0013(14) 0.0040(14) -0.0002(13)
C8 0.0232(17) 0.0179(16) 0.0161(16) 0.0044(13) 0.0071(13) 0.0115(13)
C9 0.0199(16) 0.0154(16) 0.0133(15) 0.0025(12) 0.0037(13) 0.0073(13)
C17 0.0184(16) 0.0174(16) 0.0162(16) -0.0005(12) 0.0035(13) 0.0032(13)
C25 0.0256(18) 0.0263(19) 0.0213(18) 0.0081(14) 0.0118(15) 0.0080(15)
C20 0.0119(15) 0.0166(16) 0.0209(17) -0.0034(13) -0.0002(13) 0.0029(12)
C15 0.0295(19) 0.0171(17) 0.0177(17) -0.0038(13) 0.0016(14) 0.0096(14)
C3 0.0162(16) 0.0272(18) 0.0165(16) -0.0006(13) 0.0024(13) 0.0053(13)
C7 0.0258(18) 0.0250(18) 0.0201(17) 0.0056(14) 0.0099(14) 0.0110(15)
C14 0.0232(17) 0.0135(16) 0.0178(16) 0.0023(12) 0.0061(13) 0.0058(13)
C22 0.0140(15) 0.0154(16) 0.0159(16) 0.0004(12) 0.0045(12) 0.0032(12)
O10 0.0471(19) 0.068(2) 0.0374(17) -0.0156(15) -0.0145(14) 0.0415(17)
C26 0.0236(17) 0.0176(17) 0.0209(17) 0.0028(13) 0.0056(14) 0.0084(13)
C6 0.0196(17) 0.0201(17) 0.0289(19) 0.0087(14) 0.0113(14) 0.0079(13)
C10 0.0202(16) 0.0153(16) 0.0134(15) 0.0035(12) 0.0055(13) 0.0079(13)
C5 0.0223(17) 0.0172(17) 0.0242(18) 0.0020(13) 0.0050(14) 0.0035(13)
C18 0.0193(16) 0.0144(16) 0.0194(17) 0.0014(13) 0.0022(13) 0.0012(13)
C2 0.0245(18) 0.0218(17) 0.0168(17) 0.0039(13) 0.0044(14) 0.0073(14)
C1 0.0184(16) 0.0245(18) 0.0158(16) 0.0000(13) 0.0039(13) 0.0076(13)

loop_
_atom_type_symbol
_atom_type_description
_atom_type_scat_dispersion_real
_atom_type_scat_dispersion_imag
_atom_type_scat_source
C C 0.0033 0.0016 'International Tables Vol C Tables 4.2.6.8 and 6.1.1.4'
H H 0.0000 0.0000 'International Tables Vol C Tables 4.2.6.8 and 6.1.1.4'
N N 0.0061 0.0033 'International Tables Vol C Tables 4.2.6.8 and 6.1.1.4'
O O 0.0106 0.0060 'International Tables Vol C Tables 4.2.6.8 and 6.1.1.4'
Sn Sn -0.6537 1.4246 'International Tables Vol C Tables 4.2.6.8 and 6.1.1.4'

loop_
_geom_angle_atom_site_label_1
_geom_angle_atom_site_label_2
_geom_angle_atom_site_label_3
_geom_angle
Sn2 O1 Sn1 147.07(13)
Sn2 O1 H31 103(3)
Sn1 O1 H31 110(3)
C1 Sn1 C2 168.18(13)
C1 Sn1 O1 91.93(11)
C2 Sn1 O1 93.69(11)
C1 Sn1 N1 100.64(11)
C2 Sn1 N1 90.05(11)
O1 Sn1 N1 86.82(9)
C1 Sn1 N2 91.35(11)
C2 Sn1 N2 87.70(11)
O1 Sn1 N2 156.15(9)
N1 Sn1 N2 69.37(9)
C1 Sn1 O5 83.69(11)
C2 Sn1 O5 84.72(11)
O1 Sn1 O5 129.77(8)
N1 Sn1 O5 143.24(8)
N2 Sn1 O5 74.08(8)
C3 Sn2 C4 164.56(14)
C3 Sn2 O1 98.69(11)
C4 Sn2 O1 93.85(11)
C3 Sn2 N4 92.88(11)
C4 Sn2 N4 96.91(11)
O1 Sn2 N4 86.28(9)
C3 Sn2 O2 87.33(11)
C4 Sn2 O2 86.20(11)
O1 Sn2 O2 79.19(8)
N4 Sn2 O2 165.32(8)
C3 Sn2 N3 88.89(11)
C4 Sn2 N3 83.56(11)
O1 Sn2 N3 154.46(9)
N4 Sn2 N3 68.92(9)
O2 Sn2 N3 125.75(8)
C26 N3 C22 118.3(3)
C26 N3 Sn2 126.3(2)
C22 N3 Sn2 115.4(2)
N5 O5 Sn1 97.23(18)
N6 O2 Sn2 102.99(17)
C5 N2 C9 117.8(3)
C5 N2 Sn1 127.2(2)
C9 N2 Sn1 114.1(2)
C14 N1 C10 119.0(3)
C14 N1 Sn1 122.6(2)
C10 N1 Sn1 117.3(2)
O6 N5 O7 122.2(3)
O6 N5 O5 119.9(3)
O7 N5 O5 117.8(3)
C17 N4 C21 117.8(3)
C17 N4 Sn2 122.7(2)
C21 N4 Sn2 119.5(2)
C13 C12 C11 119.5(3)
C13 C12 H12 120.2
C11 C12 H12 120.2
O10 N7 O9 120.3(3)
O10 N7 O8 119.8(3)
O9 N7 O8 119.9(3)
C24 C23 C22 117.8(3)
C24 C23 C28 122.3(3)
C22 C23 C28 119.8(3)
O3 N6 O4 122.7(3)
O3 N6 O2 120.3(3)
O4 N6 O2 117.0(3)
N4 C21 C20 122.6(3)
N4 C21 C22 118.2(3)
C20 C21 C22 119.2(3)
C18 C19 C20 119.9(3)
C18 C19 H19 120.0
C20 C19 H19 120.0
C15 C16 C8 121.0(3)
C15 C16 H16 119.5
C8 C16 H16 119.5
C27 C28 C23 120.2(3)
C27 C28 H28 119.9
C23 C28 H28 119.9
C10 C11 C12 117.9(3)
C10 C11 C15 119.5(3)
C12 C11 C15 122.5(3)
C25 C24 C23 118.9(3)
C25 C24 H24 120.6
C23 C24 H24 120.6
C12 C13 C14 119.3(3)
C12 C13 H13 120.4
C14 C13 H13 120.4
C28 C27 C20 121.7(3)
C28 C27 H27 119.1
C20 C27 H27 119.1
Sn2 C4 H4A 109.5
Sn2 C4 H4B 109.5
H4A C4 H4B 109.5
Sn2 C4 H4C 109.5
H4A C4 H4C 109.5
H4B C4 H4C 109.5
C9 C8 C7 117.4(3)
C9 C8 C16 119.5(3)
C7 C8 C16 123.1(3)
N2 C9 C8 122.7(3)
N2 C9 C10 118.0(3)
C8 C9 C10 119.3(3)
N4 C17 C18 123.1(3)
N4 C17 H17 118.5
C18 C17 H17 118.5
C24 C25 C26 119.7(3)
C24 C25 H25 120.2
C26 C25 H25 120.2
C19 C20 C21 117.3(3)
C19 C20 C27 123.2(3)
C21 C20 C27 119.5(3)
C16 C15 C11 121.0(3)
C16 C15 H15 119.5
C11 C15 H15 119.5
Sn2 C3 H3A 109.5
Sn2 C3 H3B 109.5
H3A C3 H3B 109.5
Sn2 C3 H3C 109.5
H3A C3 H3C 109.5
H3B C3 H3C 109.5
C6 C7 C8 119.7(3)
C6 C7 H7A 120.2
C8 C7 H7A 120.2
N1 C14 C13 122.5(3)
N1 C14 H14 118.8
C13 C14 H14 118.8
N3 C22 C23 122.4(3)
N3 C22 C21 118.0(3)
C23 C22 C21 119.6(3)
N3 C26 C25 122.8(3)
N3 C26 H26 118.6
C25 C26 H26 118.6
C7 C6 C5 119.3(3)
C7 C6 H6A 120.3
C5 C6 H6A 120.3
N1 C10 C11 121.8(3)
N1 C10 C9 118.6(3)
C11 C10 C9 119.6(3)
N2 C5 C6 123.0(3)
N2 C5 H5 118.5
C6 C5 H5 118.5
C19 C18 C17 119.3(3)
C19 C18 H18 120.3
C17 C18 H18 120.3
Sn1 C2 H2A 109.5
Sn1 C2 H2B 109.5
H2A C2 H2B 109.5
Sn1 C2 H2C 109.5
H2A C2 H2C 109.5
H2B C2 H2C 109.5
Sn1 C1 H1A 109.5
Sn1 C1 H1B 109.5
H1A C1 H1B 109.5
Sn1 C1 H1C 109.5
H1A C1 H1C 109.5
H1B C1 H1C 109.5

loop_
_geom_bond_atom_site_label_1
_geom_bond_atom_site_label_2
_geom_bond_distance
O1 Sn2 2.132(2)
O1 Sn1 2.171(2)
O1 H31 0.78(4)
Sn1 C1 2.094(3)
Sn1 C2 2.108(3)
Sn1 N1 2.344(3)
Sn1 N2 2.457(3)
Sn1 O5 2.473(2)
Sn2 C3 2.101(3)
Sn2 C4 2.121(3)
Sn2 N4 2.344(3)
Sn2 O2 2.449(2)
Sn2 N3 2.474(3)
N3 C26 1.321(4)
N3 C22 1.362(4)
O8 N7 1.267(4)
O5 N5 1.266(3)
O6 N5 1.241(4)
O2 N6 1.283(4)
N2 C5 1.323(4)
N2 C9 1.363(4)
N1 C14 1.322(4)
N1 C10 1.372(4)
O9 N7 1.247(4)
N5 O7 1.245(4)
N4 C17 1.330(4)
N4 C21 1.369(4)
O4 N6 1.257(4)
C12 C13 1.365(5)
C12 C11 1.412(5)
C12 H12 0.9300
N7 O10 1.237(4)
C23 C24 1.408(5)
C23 C22 1.408(4)
C23 C28 1.440(5)
N6 O3 1.218(4)
C21 C20 1.407(4)
C21 C22 1.441(4)
C19 C18 1.366(5)
C19 C20 1.401(5)
C19 H19 0.9300
C16 C15 1.341(5)
C16 C8 1.430(5)
C16 H16 0.9300
C28 C27 1.344(5)
C28 H28 0.9300
C11 C10 1.397(4)
C11 C15 1.436(5)
C24 C25 1.370(5)
C24 H24 0.9300
C13 C14 1.404(5)
C13 H13 0.9300
C27 C20 1.435(4)
C27 H27 0.9300
C4 H4A 0.9600
C4 H4B 0.9600
C4 H4C 0.9600
C8 C9 1.408(4)
C8 C7 1.409(5)
C9 C10 1.437(4)
C17 C18 1.392(5)
C17 H17 0.9300
C25 C26 1.401(5)
C25 H25 0.9300
C15 H15 0.9300
C3 H3A 0.9600
C3 H3B 0.9600
C3 H3C 0.9600
C7 C6 1.353(5)
C7 H7A 0.9300
C14 H14 0.9300
C26 H26 0.9300
C6 C5 1.409(5)
C6 H6A 0.9300
C5 H5 0.9300
C18 H18 0.9300
C2 H2A 0.9600
C2 H2B 0.9600
C2 H2C 0.9600
C1 H1A 0.9600
C1 H1B 0.9600
C1 H1C 0.9600

loop_
_geom_torsion_atom_site_label_1
_geom_torsion_atom_site_label_2
_geom_torsion_atom_site_label_3
_geom_torsion_atom_site_label_4
_geom_torsion
Sn2 O1 Sn1 C1 -1.8(2)
Sn2 O1 Sn1 C2 167.8(2)
Sn2 O1 Sn1 N1 -102.3(2)
Sn2 O1 Sn1 N2 -99.5(3)
Sn2 O1 Sn1 O5 81.6(2)
Sn1 O1 Sn2 C3 -23.4(2)
Sn1 O1 Sn2 C4 147.6(2)
Sn1 O1 Sn2 N4 -115.7(2)
Sn1 O1 Sn2 O2 62.2(2)
Sn1 O1 Sn2 N3 -129.3(2)
C3 Sn2 N3 C26 85.1(3)
C4 Sn2 N3 C26 -81.4(3)
O1 Sn2 N3 C26 -166.9(2)
N4 Sn2 N3 C26 178.6(3)
O2 Sn2 N3 C26 -0.9(3)
C3 Sn2 N3 C22 -94.7(2)
C4 Sn2 N3 C22 98.8(2)
O1 Sn2 N3 C22 13.3(3)
N4 Sn2 N3 C22 -1.2(2)
O2 Sn2 N3 C22 179.37(19)
C1 Sn1 O5 N5 102.4(2)
C2 Sn1 O5 N5 -75.3(2)
O1 Sn1 O5 N5 15.1(2)
N1 Sn1 O5 N5 -158.29(17)
N2 Sn1 O5 N5 -164.4(2)
C3 Sn2 O2 N6 -85.5(2)
C4 Sn2 O2 N6 80.5(2)
O1 Sn2 O2 N6 175.1(2)
N4 Sn2 O2 N6 -176.7(3)
N3 Sn2 O2 N6 1.2(2)
C1 Sn1 N2 C5 76.9(3)
C2 Sn1 N2 C5 -91.3(3)
O1 Sn1 N2 C5 174.8(2)
N1 Sn1 N2 C5 177.8(3)
O5 Sn1 N2 C5 -6.1(3)
C1 Sn1 N2 C9 -114.0(2)
C2 Sn1 N2 C9 77.8(2)
O1 Sn1 N2 C9 -16.1(4)
N1 Sn1 N2 C9 -13.1(2)
O5 Sn1 N2 C9 163.0(2)
C1 Sn1 N1 C14 -91.4(3)
C2 Sn1 N1 C14 93.7(3)
O1 Sn1 N1 C14 0.0(2)
N2 Sn1 N1 C14 -178.8(3)
O5 Sn1 N1 C14 174.9(2)
C1 Sn1 N1 C10 101.0(2)
C2 Sn1 N1 C10 -74.0(2)
O1 Sn1 N1 C10 -167.7(2)
N2 Sn1 N1 C10 13.6(2)
O5 Sn1 N1 C10 7.3(3)
Sn1 O5 N5 O6 162.5(2)
Sn1 O5 N5 O7 -15.5(3)
C3 Sn2 N4 C17 -88.6(3)
C4 Sn2 N4 C17 103.4(3)
O1 Sn2 N4 C17 9.9(2)
O2 Sn2 N4 C17 1.9(5)
N3 Sn2 N4 C17 -176.3(3)
C3 Sn2 N4 C21 88.3(2)
C4 Sn2 N4 C21 -79.7(2)
O1 Sn2 N4 C21 -173.2(2)
O2 Sn2 N4 C21 178.8(3)
N3 Sn2 N4 C21 0.6(2)
Sn2 O2 N6 O3 -176.3(3)
Sn2 O2 N6 O4 3.7(3)
C17 N4 C21 C20 -1.6(4)
Sn2 N4 C21 C20 -178.6(2)
C17 N4 C21 C22 177.1(3)
Sn2 N4 C21 C22 0.0(4)
C24 C23 C28 C27 -178.3(3)
C22 C23 C28 C27 0.6(5)
C13 C12 C11 C10 -1.2(5)
C13 C12 C11 C15 179.4(3)
C22 C23 C24 C25 -0.6(5)
C28 C23 C24 C25 178.4(3)
C11 C12 C13 C14 -0.4(5)
C23 C28 C27 C20 0.7(5)
C15 C16 C8 C9 0.6(5)
C15 C16 C8 C7 179.4(3)
C5 N2 C9 C8 1.6(5)
Sn1 N2 C9 C8 -168.5(2)
C5 N2 C9 C10 -178.1(3)
Sn1 N2 C9 C10 11.8(4)
C7 C8 C9 N2 -0.4(5)
C16 C8 C9 N2 178.5(3)
C7 C8 C9 C10 179.3(3)
C16 C8 C9 C10 -1.8(5)
C21 N4 C17 C18 1.0(5)
Sn2 N4 C17 C18 178.0(2)
C23 C24 C25 C26 0.6(5)
C18 C19 C20 C21 0.8(5)
C18 C19 C20 C27 -178.9(3)
N4 C21 C20 C19 0.7(5)
C22 C21 C20 C19 -178.0(3)
N4 C21 C20 C27 -179.7(3)
C22 C21 C20 C27 1.7(4)
C28 C27 C20 C19 177.7(3)
C28 C27 C20 C21 -1.9(5)
C8 C16 C15 C11 1.6(5)
C10 C11 C15 C16 -2.6(5)
C12 C11 C15 C16 176.8(3)
C9 C8 C7 C6 -1.2(5)
C16 C8 C7 C6 180.0(3)
C10 N1 C14 C13 -0.2(5)
Sn1 N1 C14 C13 -167.6(2)
C12 C13 C14 N1 1.1(5)
C26 N3 C22 C23 -0.3(5)
Sn2 N3 C22 C23 179.5(2)
C26 N3 C22 C21 -178.1(3)
Sn2 N3 C22 C21 1.7(4)
C24 C23 C22 N3 0.4(5)
C28 C23 C22 N3 -178.6(3)
C24 C23 C22 C21 178.2(3)
C28 C23 C22 C21 -0.8(5)
N4 C21 C22 N3 -1.2(4)
C20 C21 C22 N3 177.5(3)
N4 C21 C22 C23 -179.1(3)
C20 C21 C22 C23 -0.4(5)
C22 N3 C26 C25 0.3(5)
Sn2 N3 C26 C25 -179.5(2)
C24 C25 C26 N3 -0.4(5)
C8 C7 C6 C5 1.5(5)
C14 N1 C10 C11 -1.5(5)
Sn1 N1 C10 C11 166.6(2)
C14 N1 C10 C9 178.7(3)
Sn1 N1 C10 C9 -13.2(4)
C12 C11 C10 N1 2.1(5)
C15 C11 C10 N1 -178.4(3)
C12 C11 C10 C9 -178.1(3)
C15 C11 C10 C9 1.4(5)
N2 C9 C10 N1 0.3(4)
C8 C9 C10 N1 -179.4(3)
N2 C9 C10 C11 -179.5(3)
C8 C9 C10 C11 0.8(5)
C9 N2 C5 C6 -1.4(5)
Sn1 N2 C5 C6 167.4(2)
C7 C6 C5 N2 -0.2(5)
C20 C19 C18 C17 -1.3(5)
N4 C17 C18 C19 0.4(5)
